data_7004734
loop_
_publ_author_name
'Davis, Martin F.'
'Jura, Marek'
'Leung, Alethea'
'Levason, William'
'Littlefield, Benjamin'
'Reid, Gillian'
'Webster, Michael'

_publ_section_title
;
 Synthesis, chemistry and structures of complexes of the
 dioxovanadium(v) halides VO2F and VO2Cl
;
_journal_issue 44
_journal_name_full 'Dalton Transactions'
_journal_page_first 6265
_journal_page_last 6273
_journal_paper_doi 10.1039/b811422f
_journal_year 2008
_chemical_formula_moiety 'C20 H16 F2 N4 O4 V2'
_chemical_formula_sum 'C20 H16 F2 N4 O4 V2'
_chemical_formula_weight 516.25
_chemical_name_common bis((mu!2$-Oxo)-(2,2'-bipyridyl-N,N')-fluoro-oxo-vanadium(v))
_chemical_name_systematic
;
bis((mu!2$-Oxo)-(2,2'-bipyridyl-N,N')-fluoro-oxo-vanadium(v))
;
_space_group_IT_number 14
_symmetry_cell_setting monoclinic
_symmetry_Int_Tables_number 14
_symmetry_space_group_name_Hall '-P 2ybc'
_symmetry_space_group_name_H-M 'P 1 21/c 1'
_atom_sites_solution_hydrogens geom
_atom_sites_solution_primary direct
_atom_sites_solution_secondary difmap
_audit_creation_date 2007-05-15
_audit_creation_method 'SHELXL-97 + hand edit'
_audit_update_record
; 2007-10-24 Added second lit. reference and CSD name.
2007-10-25 Set Z=2 and re-ran shelxl. New cif.
;
_cell_angle_alpha 90.00
_cell_angle_beta 107.869(10)
_cell_angle_gamma 90.00
_cell_formula_units_Z 2
_cell_length_a 6.3764(15)
_cell_length_b 15.828(3)
_cell_length_c 10.287(2)
_cell_measurement_reflns_used 2314
_cell_measurement_temperature 120(2)
_cell_measurement_theta_max 27.48
_cell_measurement_theta_min 2.91
_cell_volume 988.1(4)
_computing_structure_refinement 'SHELXL-97 (Sheldrick, 1997)'
_computing_structure_solution 'SHELXS-97 (Sheldrick, 1997)'
_diffrn_ambient_temperature 120(2)
_diffrn_measured_fraction_theta_full 0.992
_diffrn_measured_fraction_theta_max 0.992
_diffrn_measurement_device_type 'Bruker-Nonius 95mm CCD camera on \k-goniostat'
_diffrn_measurement_method '\f & \w scans'
_diffrn_radiation_monochromator '10cm confocal mirrors'
_diffrn_radiation_source 'Bruker-Nonius FR591 rotating anode'
_diffrn_radiation_type MoK\a
_diffrn_radiation_wavelength 0.71073
_diffrn_reflns_av_R_equivalents 0.0543
_diffrn_reflns_av_sigmaI/netI 0.0443
_diffrn_reflns_limit_h_max 8
_diffrn_reflns_limit_h_min -8
_diffrn_reflns_limit_k_max 20
_diffrn_reflns_limit_k_min -20
_diffrn_reflns_limit_l_max 13
_diffrn_reflns_limit_l_min -12
_diffrn_reflns_number 11803
_diffrn_reflns_theta_full 27.53
_diffrn_reflns_theta_max 27.53
_diffrn_reflns_theta_min 3.31
_diffrn_standards_decay_% 0
_diffrn_standards_number 0
_exptl_absorpt_coefficient_mu 1.002
_exptl_absorpt_correction_T_max 1.0000
_exptl_absorpt_correction_T_min 0.8718
_exptl_absorpt_correction_type multi-scan
_exptl_absorpt_process_details 'G.M. Sheldrick, (2007). SADABS. Version 2007/2. Bruker AXS Inc.'
_exptl_crystal_colour yellow
_exptl_crystal_density_diffrn 1.735
_exptl_crystal_density_method 'not measured'
_exptl_crystal_description block
_exptl_crystal_F_000 520
_exptl_crystal_size_max 0.09
_exptl_crystal_size_mid 0.05
_exptl_crystal_size_min 0.05
_refine_diff_density_max 0.724
_refine_diff_density_min -0.526
_refine_diff_density_rms 0.102
_refine_ls_extinction_method none
_refine_ls_goodness_of_fit_ref 1.083
_refine_ls_hydrogen_treatment constr
_refine_ls_matrix_type full
_refine_ls_number_parameters 145
_refine_ls_number_reflns 2270
_refine_ls_number_restraints 0
_refine_ls_restrained_S_all 1.083
_refine_ls_R_factor_all 0.0743
_refine_ls_R_factor_gt 0.0558
_refine_ls_shift/su_max 0.000
_refine_ls_shift/su_mean 0.000
_refine_ls_structure_factor_coef Fsqd
_refine_ls_weighting_details 'w=1/[\s^2^(Fo^2^)+(0.0000P)^2^+4.2460P] where P=(Fo^2^+2Fc^2^)/3'
_refine_ls_weighting_scheme calc
_refine_ls_wR_factor_gt 0.1046
_refine_ls_wR_factor_ref 0.1144
_reflns_number_gt 1852
_reflns_number_total 2270
_reflns_threshold_expression I>2sigma(I)
_cod_data_source_file b811422f.txt
_cod_data_source_block 07mj002
_cod_original_cell_volume 988.2(4)
_cod_original_sg_symbol_H-M 'P 21/c'
_cod_database_code 7004734

loop_
_symmetry_equiv_pos_as_xyz
'x, y, z'
'-x, y+1/2, -z+1/2'
'-x, -y, -z'
'x, -y-1/2, z-1/2'

loop_
_atom_site_label
_atom_site_type_symbol
_atom_site_fract_x
_atom_site_fract_y
_atom_site_fract_z
_atom_site_U_iso_or_equiv
_atom_site_adp_type
_atom_site_occupancy
_atom_site_symmetry_multiplicity
_atom_site_calc_flag
_atom_site_refinement_flags
_atom_site_disorder_assembly
_atom_site_disorder_group
V1 V 0.38199(10) 0.47255(4) 0.84866(6) 0.01747(17) Uani 1 1 d . . .
F1 F 0.5923(4) 0.39647(13) 0.8433(2) 0.0269(5) Uani 1 1 d . . .
O1 O 0.1715(4) 0.43850(16) 0.7271(3) 0.0235(6) Uani 1 1 d . . .
O2 O 0.3323(4) 0.45183(15) 0.9967(2) 0.0202(5) Uani 1 1 d . . .
N1 N 0.2311(5) 0.59431(17) 0.8361(3) 0.0164(6) Uani 1 1 d . . .
N2 N 0.5212(5) 0.55115(18) 0.7191(3) 0.0178(6) Uani 1 1 d . . .
C1 C 0.0803(6) 0.6102(2) 0.9000(4) 0.0194(7) Uani 1 1 d . . .
H1 H 0.0430 0.5666 0.9524 0.023 Uiso 1 1 calc R . .
C2 C -0.0225(6) 0.6876(2) 0.8923(4) 0.0218(7) Uani 1 1 d . . .
H2 H -0.1304 0.6966 0.9372 0.026 Uiso 1 1 calc R . .
C3 C 0.0339(6) 0.7519(2) 0.8185(4) 0.0247(8) Uani 1 1 d . . .
H3 H -0.0318 0.8061 0.8139 0.030 Uiso 1 1 calc R . .
C4 C 0.1882(6) 0.7360(2) 0.7509(4) 0.0232(8) Uani 1 1 d . . .
H4 H 0.2289 0.7791 0.6991 0.028 Uiso 1 1 calc R . .
C5 C 0.2818(5) 0.6562(2) 0.7601(3) 0.0176(7) Uani 1 1 d . . .
C6 C 0.4413(6) 0.6302(2) 0.6892(3) 0.0191(7) Uani 1 1 d . . .
C7 C 0.5023(6) 0.6812(3) 0.5970(4) 0.0259(8) Uani 1 1 d . . .
H7 H 0.4433 0.7365 0.5765 0.031 Uiso 1 1 calc R . .
C8 C 0.6512(6) 0.6496(3) 0.5354(4) 0.0293(9) Uani 1 1 d . . .
H8 H 0.6910 0.6822 0.4691 0.035 Uiso 1 1 calc R . .
C9 C 0.7416(6) 0.5703(3) 0.5711(4) 0.0287(9) Uani 1 1 d . . .
H9 H 0.8487 0.5487 0.5328 0.034 Uiso 1 1 calc R . .
C10 C 0.6728(6) 0.5230(2) 0.6636(3) 0.0217(7) Uani 1 1 d . . .
H10 H 0.7353 0.4687 0.6887 0.026 Uiso 1 1 calc R . .

loop_
_atom_site_aniso_label
_atom_site_aniso_U_11
_atom_site_aniso_U_22
_atom_site_aniso_U_33
_atom_site_aniso_U_23
_atom_site_aniso_U_13
_atom_site_aniso_U_12
V1 0.0222(3) 0.0134(3) 0.0174(3) 0.0010(2) 0.0069(2) 0.0022(2)
F1 0.0333(12) 0.0224(11) 0.0262(11) -0.0001(9) 0.0107(10) 0.0095(9)
O1 0.0242(13) 0.0167(12) 0.0295(14) -0.0029(10) 0.0082(11) -0.0035(10)
O2 0.0229(13) 0.0166(12) 0.0218(12) 0.0027(10) 0.0081(10) 0.0020(10)
N1 0.0183(14) 0.0146(14) 0.0151(13) 0.0024(11) 0.0035(11) 0.0020(11)
N2 0.0173(14) 0.0194(15) 0.0151(14) -0.0006(11) 0.0024(11) -0.0016(11)
C1 0.0182(17) 0.0179(17) 0.0214(17) -0.0004(14) 0.0049(14) 0.0008(13)
C2 0.0196(18) 0.0177(17) 0.0270(19) -0.0051(14) 0.0054(15) 0.0029(14)
C3 0.0244(19) 0.0167(17) 0.0278(19) -0.0009(15) 0.0002(15) 0.0058(14)
C4 0.0265(19) 0.0161(17) 0.0245(18) 0.0034(14) 0.0041(15) -0.0025(14)
C5 0.0160(16) 0.0173(16) 0.0156(15) 0.0015(13) -0.0009(13) -0.0023(13)
C6 0.0163(17) 0.0216(18) 0.0171(16) 0.0004(13) 0.0017(13) -0.0047(13)
C7 0.0219(19) 0.0265(19) 0.0270(19) 0.0062(16) 0.0042(15) -0.0056(15)
C8 0.025(2) 0.041(2) 0.0235(19) 0.0030(17) 0.0089(16) -0.0115(17)
C9 0.0225(19) 0.043(2) 0.0226(19) -0.0065(17) 0.0097(16) -0.0071(17)
C10 0.0190(17) 0.0262(19) 0.0201(17) -0.0064(15) 0.0061(14) -0.0037(14)

loop_
_atom_type_symbol
_atom_type_description
_atom_type_scat_dispersion_real
_atom_type_scat_dispersion_imag
_atom_type_scat_source
C C 0.0033 0.0016 'International Tables Vol C Tables 4.2.6.8 and 6.1.1.4'
H H 0.0000 0.0000 'International Tables Vol C Tables 4.2.6.8 and 6.1.1.4'
N N 0.0061 0.0033 'International Tables Vol C Tables 4.2.6.8 and 6.1.1.4'
O O 0.0106 0.0060 'International Tables Vol C Tables 4.2.6.8 and 6.1.1.4'
F F 0.0171 0.0103 'International Tables Vol C Tables 4.2.6.8 and 6.1.1.4'
V V 0.3005 0.5294 'International Tables Vol C Tables 4.2.6.8 and 6.1.1.4'

loop_
_geom_angle_atom_site_label_1
_geom_angle_atom_site_label_2
_geom_angle_atom_site_label_3
_geom_angle
_geom_angle_site_symmetry_1
_geom_angle_site_symmetry_3
_geom_angle_publ_flag
O1 V1 O2 107.02(13) . . ?
O1 V1 F1 101.56(12) . . ?
O2 V1 F1 104.15(11) . . ?
O1 V1 N1 90.13(12) . . ?
O2 V1 N1 91.40(11) . . ?
F1 V1 N1 156.62(11) . . ?
O1 V1 N2 96.49(12) . . ?
O2 V1 N2 152.01(12) . . ?
F1 V1 N2 85.27(11) . . ?
N1 V1 N2 73.23(11) . . ?
O1 V1 O2 168.51(11) . 3_667 ?
O2 V1 O2 78.94(11) . 3_667 ?
F1 V1 O2 86.10(10) . 3_667 ?
N1 V1 O2 79.79(10) . 3_667 ?
N2 V1 O2 75.43(9) . 3_667 ?
V1 O2 V1 101.06(11) . 3_667 ?
C1 N1 C5 118.7(3) . . ?
C1 N1 V1 121.0(2) . . ?
C5 N1 V1 120.3(2) . . ?
C10 N2 C6 118.8(3) . . ?
C10 N2 V1 123.3(2) . . ?
C6 N2 V1 117.9(2) . . ?
N1 C1 C2 122.4(3) . . ?
N1 C1 H1 118.8 . . ?
C2 C1 H1 118.8 . . ?
C1 C2 C3 119.1(3) . . ?
C1 C2 H2 120.5 . . ?
C3 C2 H2 120.5 . . ?
C2 C3 C4 119.0(3) . . ?
C2 C3 H3 120.5 . . ?
C4 C3 H3 120.5 . . ?
C5 C4 C3 119.1(3) . . ?
C5 C4 H4 120.5 . . ?
C3 C4 H4 120.5 . . ?
N1 C5 C4 121.6(3) . . ?
N1 C5 C6 114.0(3) . . ?
C4 C5 C6 124.4(3) . . ?
N2 C6 C7 121.9(3) . . ?
N2 C6 C5 114.4(3) . . ?
C7 C6 C5 123.7(3) . . ?
C8 C7 C6 118.5(4) . . ?
C8 C7 H7 120.8 . . ?
C6 C7 H7 120.8 . . ?
C9 C8 C7 119.7(4) . . ?
C9 C8 H8 120.2 . . ?
C7 C8 H8 120.2 . . ?
C10 C9 C8 118.6(4) . . ?
C10 C9 H9 120.7 . . ?
C8 C9 H9 120.7 . . ?
N2 C10 C9 122.4(4) . . ?
N2 C10 H10 118.8 . . ?
C9 C10 H10 118.8 . . ?

loop_
_geom_bond_atom_site_label_1
_geom_bond_atom_site_label_2
_geom_bond_distance
_geom_bond_site_symmetry_2
_geom_bond_publ_flag
V1 O1 1.621(3) . ?
V1 O2 1.680(2) . ?
V1 F1 1.816(2) . ?
V1 N1 2.140(3) . ?
V1 N2 2.200(3) . ?
V1 O2 2.346(3) 3_667 ?
O2 V1 2.346(3) 3_667 ?
N1 C1 1.345(4) . ?
N1 C5 1.353(4) . ?
N2 C10 1.341(4) . ?
N2 C6 1.351(5) . ?
C1 C2 1.380(5) . ?
C1 H1 0.9500 . ?
C2 C3 1.382(5) . ?
C2 H2 0.9500 . ?
C3 C4 1.391(5) . ?
C3 H3 0.9500 . ?
C4 C5 1.388(5) . ?
C4 H4 0.9500 . ?
C5 C6 1.480(5) . ?
C6 C7 1.388(5) . ?
C7 C8 1.387(6) . ?
C7 H7 0.9500 . ?
C8 C9 1.383(6) . ?
C8 H8 0.9500 . ?
C9 C10 1.383(5) . ?
C9 H9 0.9500 . ?
C10 H10 0.9500 . ?
